data_7715606
loop_
_publ_author_name
'Peprah, Frank'
'Tarantola, Grace E.'
'Plaman, Alyson S.'
'Vu, Emily L.'
'Huynh, Alyssa B.'
'Durr, Christopher B.'

_publ_section_title
;
 Synthesis and catalytic activity of single-site group V alkoxide
 complexes for the ring-opening polymerization of &#x3b5;-caprolactone.
;
_journal_issue 16
_journal_name_full 'Dalton transactions (Cambridge, England : 2003)'
_journal_page_first 7073
_journal_page_last 7080
_journal_paper_doi 10.1039/d4dt00422a
_journal_volume 53
_journal_year 2024
_chemical_formula_moiety 'C20 H22 N O5 Ta'
_chemical_formula_sum 'C20 H22 N O5 Ta'
_chemical_formula_weight 537.33
_chemical_properties_physical Air-sensitive,Moisture-sensitive
_space_group_crystal_system monoclinic
_space_group_IT_number 14
_space_group_name_Hall '-P 2yn'
_space_group_name_H-M_alt 'P 1 21/n 1'
_atom_sites_solution_hydrogens geom
_atom_sites_solution_primary dual
_audit_creation_date 2022-07-08
_audit_creation_method
;
Olex2 1.3-ac4
(compiled 2020.11.27 svn.r5f609507 for Rigaku Oxford Diffraction, GUI svn.r6214)
;
_audit_update_record
;
2024-02-05 deposited with the CCDC.	2024-03-19 downloaded from the CCDC.
;
_cell_angle_alpha 90
_cell_angle_beta 95.7830(10)
_cell_angle_gamma 90
_cell_formula_units_Z 4
_cell_length_a 15.1648(2)
_cell_length_b 7.73010(10)
_cell_length_c 16.3269(2)
_cell_measurement_reflns_used 14791
_cell_measurement_temperature 100.00(10)
_cell_measurement_theta_max 67.8430
_cell_measurement_theta_min 2.7070
_cell_volume 1904.19(4)
_computing_cell_refinement 'CrysAlisPro 1.171.41.110a (Rigaku OD, 2021)'
_computing_data_collection 'CrysAlisPro 1.171.41.110a (Rigaku OD, 2021)'
_computing_data_reduction 'CrysAlisPro 1.171.41.110a (Rigaku OD, 2021)'
_computing_molecular_graphics 'Olex2 1.3-ac4 (Dolomanov et al., 2009)'
_computing_publication_material 'Olex2 1.3-ac4 (Dolomanov et al., 2009)'
_computing_structure_refinement 'SHELXL 2017/1 (Sheldrick, 2015)'
_computing_structure_solution 'SHELXT  (Sheldrick, 2015)'
_diffrn_ambient_environment N~2~
_diffrn_ambient_temperature 100.00(10)
_diffrn_detector 'Hybrid Pixel Array Detector'
_diffrn_detector_area_resol_mean 10.0000
_diffrn_detector_type HyPix3000
_diffrn_measured_fraction_theta_full 0.996
_diffrn_measured_fraction_theta_max 0.995
_diffrn_measurement_details
;
List of Runs (angles in degrees, time in seconds):

  # Type    Start    End  Width  t~exp~   \w     \q     \k     \f   Frames
#--------------------------------------------------------------------------
  1  \w     23.00 108.00   0.50    0.20    --   41.95  54.00  30.00  170
  2  \w     23.00 108.00   0.50    0.20    --   41.95  54.00 120.00  170
  3  \w     23.00 108.00   0.50    0.20    --   41.95  54.00  60.00  170
  4  \w     23.00 108.00   0.50    0.20    --   41.95  54.00 -60.00  170
  5  \w     23.00 108.00   0.50    0.20    --   41.95  54.00-180.00  170
  6  \w     23.00 108.00   0.50    0.20    --   41.95  54.00-150.00  170
  7  \w     23.00 108.00   0.50    0.20    --   41.95  54.00-120.00  170
  8  \w     23.00 108.00   0.50    0.20    --   41.95  54.00 -30.00  170
  9  \w     23.00 108.00   0.50    0.20    --   41.95  54.00 150.00  170
 10  \w    -33.00  24.00   0.50    0.20    --   41.95 -11.00   0.00  114
 11  \w    -33.00  24.00   0.50    0.20    --   41.95 -11.00 120.00  114
 12  \w    -23.00  48.00   0.50    0.20    --   41.95 -43.00-180.00  142
 13  \w     77.00 152.00   0.50    0.40    --   93.72  17.00  30.00  150
 14  \w     84.00 165.00   0.50    0.40    --   93.72  97.00-133.00  162
 15  \w     97.00 162.00   0.50    0.40    --   93.72  68.00 -90.00  130
 16  \w     19.00  99.00   0.50    0.20    --   41.95-138.00-150.00  160
 17  \w     19.00  99.00   0.50    0.20    --   41.95-138.00  60.00  160
 18  \w    -28.00  75.00   0.50    0.20    --   41.95 -97.00 119.00  206
 19  \w     21.00 107.00   0.50    0.40    --   93.72 -97.00 119.00  172
 20  \w     26.00  83.00   0.50    0.40    --   93.72 -68.00 120.00  114
 21  \w     28.00  57.00   0.50    0.40    --   93.72 -50.00 150.00   58
 22  \w     28.00  57.00   0.50    0.40    --   93.72 -50.00 120.00   58
 23  \w     28.00  57.00   0.50    0.40    --   93.72 -50.00 -90.00   58
 24  \w     28.00  57.00   0.50    0.40    --   93.72 -50.00-120.00   58
 25  \w    -24.00  32.00   0.50    0.20    --  -42.26  11.00-150.00  112
 26  \w    -83.00 -26.00   0.50    0.40    --  -94.03  68.00-120.00  114
 27  \w    -83.00 -26.00   0.50    0.40    --  -94.03  68.00-150.00  114
 28  \w    -83.00 -26.00   0.50    0.40    --  -94.03  68.00-180.00  114
 29  \w    -48.00  24.00   0.50    0.20    --  -42.26  43.00-120.00  144
 30  \w    -57.00 -28.00   0.50    0.40    --  -94.03  50.00-180.00   58
 31  \w    -57.00 -28.00   0.50    0.40    --  -94.03  50.00-120.00   58
 32  \w    -68.00 -27.00   0.50    0.40    --  -94.03  59.00 -30.00   82
 33  \w    -57.00 -28.00   0.50    0.40    --  -94.03  50.00  30.00   58
 34  \w    -24.00  32.00   0.50    0.20    --  -42.26  11.00 150.00  112
 35  \w    -68.00 -27.00   0.50    0.40    --  -94.03  59.00  90.00   82
 36  \w   -160.00 -77.00   0.50    0.40    --  -94.03 -50.00 -60.00  166
 37  \w   -161.00 -97.00   0.50    0.40    --  -94.03 -68.00-150.00  128
 38  \w   -160.00 -87.00   0.50    0.40    --  -94.03 -59.00-180.00  146
 39  \w    -75.00  29.00   0.50    0.20    --  -42.26  97.00-133.00  208
 40  \w   -106.00 -22.00   0.50    0.40    --  -94.03  97.00-133.00  168
 41  \w   -161.00 -97.00   0.50    0.40    --  -94.03 -68.00 150.00  128
 42  \w   -167.00 -84.00   0.50    0.40    --  -94.03 -97.00 119.00  166
 43  \w   -109.00 -79.00   0.50    0.20    --  -42.26-138.00 -30.00   60
 44  \w   -109.00 -79.00   0.50    0.20    --  -42.26-138.00 -90.00   60
 45  \w   -109.00 -79.00   0.50    0.20    --  -42.26-138.00-150.00   60
;
_diffrn_measurement_device 'four-circle diffractometer'
_diffrn_measurement_device_type 'XtaLAB Synergy, Single source at home/near, HyPix3000'
_diffrn_measurement_method '\w scans'
_diffrn_orient_matrix_type 'CrysAlisPro convention (1999,Acta A55,543-557)'
_diffrn_orient_matrix_UB_11 0.0177952000
_diffrn_orient_matrix_UB_12 -0.1863880000
_diffrn_orient_matrix_UB_13 0.0307529000
_diffrn_orient_matrix_UB_21 -0.0699741000
_diffrn_orient_matrix_UB_22 0.0218446000
_diffrn_orient_matrix_UB_23 0.0614018000
_diffrn_orient_matrix_UB_31 -0.0722154000
_diffrn_orient_matrix_UB_32 -0.0671224000
_diffrn_orient_matrix_UB_33 -0.0653845000
_diffrn_radiation_monochromator mirror
_diffrn_radiation_probe x-ray
_diffrn_radiation_type 'Cu K\a'
_diffrn_radiation_wavelength 1.54184
_diffrn_reflns_av_R_equivalents 0.0365
_diffrn_reflns_av_unetI/netI 0.0239
_diffrn_reflns_Laue_measured_fraction_full 0.996
_diffrn_reflns_Laue_measured_fraction_max 0.995
_diffrn_reflns_limit_h_max 18
_diffrn_reflns_limit_h_min -18
_diffrn_reflns_limit_k_max 9
_diffrn_reflns_limit_k_min -9
_diffrn_reflns_limit_l_max 19
_diffrn_reflns_limit_l_min -19
_diffrn_reflns_number 19529
_diffrn_reflns_point_group_measured_fraction_full 0.996
_diffrn_reflns_point_group_measured_fraction_max 0.995
_diffrn_reflns_theta_full 67.684
_diffrn_reflns_theta_max 67.932
_diffrn_reflns_theta_min 3.792
_diffrn_source 'micro-focus sealed X-ray tube'
_diffrn_source_type 'PhotonJet (Cu) X-ray Source'
_exptl_absorpt_coefficient_mu 10.924
_exptl_absorpt_correction_T_max 1.00000
_exptl_absorpt_correction_T_min 0.40137
_exptl_absorpt_correction_type multi-scan
_exptl_absorpt_process_details
;
CrysAlisPro 1.171.41.110a (Rigaku Oxford Diffraction, 2021)
Empirical absorption correction using spherical harmonics,
implemented in SCALE3 ABSPACK scaling algorithm.
;
_exptl_crystal_colour 'clear light yellow'
_exptl_crystal_colour_lustre clear
_exptl_crystal_colour_modifier light
_exptl_crystal_colour_primary yellow
_exptl_crystal_density_diffrn 1.874
_exptl_crystal_description plate
_exptl_crystal_F_000 1048
_exptl_crystal_size_max 0.215
_exptl_crystal_size_mid 0.167
_exptl_crystal_size_min 0.073
_refine_diff_density_max 0.721
_refine_diff_density_min -0.873
_refine_diff_density_rms 0.089
_refine_ls_extinction_method none
_refine_ls_goodness_of_fit_ref 1.060
_refine_ls_hydrogen_treatment constr
_refine_ls_matrix_type full
_refine_ls_number_parameters 248
_refine_ls_number_reflns 3443
_refine_ls_number_restraints 0
_refine_ls_restrained_S_all 1.060
_refine_ls_R_factor_all 0.0220
_refine_ls_R_factor_gt 0.0206
_refine_ls_shift/su_max 0.002
_refine_ls_shift/su_mean 0.000
_refine_ls_structure_factor_coef Fsqd
_refine_ls_weighting_details 'w=1/[\s^2^(Fo^2^)+(0.0211P)^2^+2.8587P] where P=(Fo^2^+2Fc^2^)/3'
_refine_ls_weighting_scheme calc
_refine_ls_wR_factor_gt 0.0491
_refine_ls_wR_factor_ref 0.0499
_reflns_Friedel_coverage 0.000
_reflns_number_gt 3278
_reflns_number_total 3443
_reflns_threshold_expression 'I > 2\s(I)'
_cod_data_source_file d4dt00422a2.cif
_cod_data_source_block C-2
_cod_depositor_comments 'Adding full bibliography for 7715601--7715608.cif.'
_cod_database_code 7715606
_shelx_shelxl_version_number 2017/1
_chemical_oxdiff_formula 'Ta N O C H'
_shelx_space_group_comment
;
The symmetry employed for this shelxl refinement is uniquely defined
by the following loop, which should always be used as a source of
symmetry information in preference to the above space-group names.
They are only intended as comments.
;
_shelx_estimated_absorpt_t_max 0.515
_shelx_estimated_absorpt_t_min 0.208
_reflns_odcompleteness_completeness 99.92
_reflns_odcompleteness_iscentric 1
_reflns_odcompleteness_theta 66.65
_olex2_refinement_description
;
1. Fixed Uiso
 At 1.2 times of:
  All C(H) groups, All C(H,H) groups
 At 1.5 times of:
  All C(H,H,H) groups
2.a Secondary CH2 refined with riding coordinates:
 C19(H19A,H19B)
2.b Aromatic/amide H refined with riding coordinates:
 C2(H2), C3(H3), C5(H5), C9(H9), C14(H14), C15(H15), C16(H16), C17(H17)
2.c Idealised Me refined as rotating group:
 C7(H7A,H7B,H7C), C11(H11A,H11B,H11C), C12(H12A,H12B,H12C), C20(H20A,H20B,H20C)
;
_olex2_submission_special_instructions 'No special instructions were received'
_oxdiff_exptl_absorpt_empirical_details
;
Empirical correction (ABSPACK) includes:
- Absorption correction using spherical harmonics
- Frame scaling
;
_oxdiff_exptl_absorpt_empirical_full_max 2.142
_oxdiff_exptl_absorpt_empirical_full_min 0.623

loop_
_space_group_symop_operation_xyz
'x, y, z'
'-x+1/2, y+1/2, -z+1/2'
'-x, -y, -z'
'x-1/2, -y-1/2, z-1/2'

loop_
_atom_site_label
_atom_site_type_symbol
_atom_site_fract_x
_atom_site_fract_y
_atom_site_fract_z
_atom_site_U_iso_or_equiv
_atom_site_adp_type
_atom_site_occupancy
_atom_site_site_symmetry_order
_atom_site_calc_flag
_atom_site_refinement_flags_posn
_atom_site_refinement_flags_adp
_atom_site_refinement_flags_occupancy
_atom_site_disorder_assembly
_atom_site_disorder_group
Ta1 Ta 0.52655(2) 0.33241(2) 0.72185(2) 0.01602(6) Uani 1 1 d . . . . .
O1 O 0.55115(13) 0.4379(3) 0.61684(12) 0.0207(5) Uani 1 1 d . . . . .
O2 O 0.55890(13) 0.2193(3) 0.82928(12) 0.0192(4) Uani 1 1 d . . . . .
O3 O 0.54713(13) 0.5611(3) 0.77932(12) 0.0192(4) Uani 1 1 d . . . . .
O4 O 0.40474(13) 0.4150(3) 0.73153(13) 0.0221(5) Uani 1 1 d . . . . .
O5 O 0.48311(13) 0.1295(3) 0.67347(13) 0.0209(5) Uani 1 1 d . . . . .
N1 N 0.67219(16) 0.3120(3) 0.71990(15) 0.0157(5) Uani 1 1 d . . . . .
C1 C 0.62630(19) 0.3906(4) 0.58276(18) 0.0190(6) Uani 1 1 d . . . . .
C2 C 0.6352(2) 0.4053(4) 0.49980(18) 0.0207(6) Uani 1 1 d . . . . .
H2 H 0.590383 0.459415 0.463750 0.025 Uiso 1 1 calc R U . . .
C3 C 0.7110(2) 0.3392(4) 0.4700(2) 0.0234(7) Uani 1 1 d . . . . .
H3 H 0.717808 0.350371 0.413017 0.028 Uiso 1 1 calc R U . . .
C4 C 0.7772(2) 0.2574(4) 0.52099(18) 0.0198(6) Uani 1 1 d . . . . .
C5 C 0.7687(2) 0.2495(4) 0.60571(18) 0.0185(6) Uani 1 1 d . . . . .
H5 H 0.813645 0.196198 0.641938 0.022 Uiso 1 1 calc R U . . .
C6 C 0.6943(2) 0.3200(3) 0.63649(18) 0.0158(6) Uani 1 1 d . . . . .
C7 C 0.8559(2) 0.1742(4) 0.4869(2) 0.0270(8) Uani 1 1 d . . . . .
H7A H 0.835479 0.079408 0.449892 0.041 Uiso 1 1 calc R U . . .
H7B H 0.896477 0.128695 0.532319 0.041 Uiso 1 1 calc R U . . .
H7C H 0.886787 0.260566 0.456384 0.041 Uiso 1 1 calc R U . . .
C8 C 0.7316(2) 0.3215(4) 0.78509(18) 0.0161(6) Uani 1 1 d . . . . .
C9 C 0.7083(2) 0.2867(4) 0.86574(18) 0.0192(6) Uani 1 1 d . . . . .
H9 H 0.752980 0.303549 0.910145 0.023 Uiso 1 1 calc R U . . .
C10 C 0.6281(2) 0.2315(4) 0.88478(18) 0.0184(6) Uani 1 1 d . . . . .
C11 C 0.8268(2) 0.3681(4) 0.77983(19) 0.0207(6) Uani 1 1 d . . . . .
H11A H 0.861667 0.262250 0.775512 0.031 Uiso 1 1 calc R U . . .
H11B H 0.849498 0.431947 0.829382 0.031 Uiso 1 1 calc R U . . .
H11C H 0.831604 0.440367 0.731176 0.031 Uiso 1 1 calc R U . . .
C12 C 0.6105(2) 0.1774(4) 0.96934(19) 0.0264(7) Uani 1 1 d . . . . .
H12A H 0.568269 0.257737 0.990539 0.040 Uiso 1 1 calc R U . . .
H12B H 0.666087 0.178659 1.005608 0.040 Uiso 1 1 calc R U . . .
H12C H 0.585631 0.060297 0.967430 0.040 Uiso 1 1 calc R U . . .
C13 C 0.47452(19) 0.6549(4) 0.79284(18) 0.0178(6) Uani 1 1 d . . . . .
C14 C 0.4751(2) 0.8188(4) 0.82656(19) 0.0206(7) Uani 1 1 d . . . . .
H14 H 0.529427 0.876705 0.842206 0.025 Uiso 1 1 calc R U . . .
C15 C 0.3942(2) 0.8977(4) 0.83719(19) 0.0248(7) Uani 1 1 d . . . . .
H15 H 0.393254 1.011595 0.859002 0.030 Uiso 1 1 calc R U . . .
C16 C 0.3157(2) 0.8114(4) 0.8162(2) 0.0261(7) Uani 1 1 d . . . . .
H16 H 0.261335 0.864825 0.826148 0.031 Uiso 1 1 calc R U . . .
C17 C 0.3143(2) 0.6480(4) 0.7809(2) 0.0267(7) Uani 1 1 d . . . . .
H17 H 0.259841 0.590077 0.766061 0.032 Uiso 1 1 calc R U . . .
C18 C 0.3943(2) 0.5714(4) 0.76787(18) 0.0199(6) Uani 1 1 d . . . . .
C19 C 0.4268(2) 0.0124(4) 0.62546(19) 0.0266(7) Uani 1 1 d . . . . .
H19A H 0.376790 -0.021641 0.656556 0.032 Uiso 1 1 calc R U . . .
H19B H 0.460448 -0.093303 0.614286 0.032 Uiso 1 1 calc R U . . .
C20 C 0.3916(3) 0.0946(5) 0.5456(2) 0.0427(10) Uani 1 1 d . . . . .
H20A H 0.357596 0.009071 0.511136 0.064 Uiso 1 1 calc R U . . .
H20B H 0.441108 0.136631 0.516840 0.064 Uiso 1 1 calc R U . . .
H20C H 0.353006 0.191900 0.556495 0.064 Uiso 1 1 calc R U . . .

loop_
_atom_site_aniso_label
_atom_site_aniso_U_11
_atom_site_aniso_U_22
_atom_site_aniso_U_33
_atom_site_aniso_U_23
_atom_site_aniso_U_13
_atom_site_aniso_U_12
Ta1 0.01258(9) 0.01513(9) 0.01983(9) -0.00043(5) -0.00099(6) -0.00058(5)
O1 0.0166(10) 0.0221(11) 0.0226(11) 0.0043(9) -0.0015(8) 0.0040(9)
O2 0.0166(10) 0.0181(11) 0.0227(11) -0.0003(9) 0.0009(8) -0.0026(9)
O3 0.0145(10) 0.0166(11) 0.0263(11) -0.0016(9) 0.0016(8) 0.0012(9)
O4 0.0144(10) 0.0215(11) 0.0297(12) -0.0039(9) -0.0013(8) -0.0015(9)
O5 0.0175(10) 0.0205(11) 0.0239(11) -0.0029(9) -0.0019(8) -0.0017(9)
N1 0.0161(12) 0.0139(12) 0.0169(13) 0.0005(9) 0.0001(10) 0.0015(10)
C1 0.0185(15) 0.0138(15) 0.0240(16) 0.0025(12) -0.0011(12) -0.0016(13)
C2 0.0221(16) 0.0194(16) 0.0193(15) 0.0054(13) -0.0047(12) -0.0013(13)
C3 0.0304(18) 0.0208(17) 0.0191(16) 0.0029(12) 0.0028(13) -0.0085(14)
C4 0.0213(15) 0.0158(15) 0.0226(16) -0.0001(13) 0.0037(12) -0.0055(13)
C5 0.0191(15) 0.0151(15) 0.0209(15) 0.0002(12) -0.0008(12) -0.0031(13)
C6 0.0209(15) 0.0114(14) 0.0149(15) 0.0000(11) 0.0010(12) -0.0027(12)
C7 0.0295(18) 0.0267(19) 0.0261(18) 0.0018(14) 0.0082(14) -0.0011(15)
C8 0.0174(15) 0.0101(14) 0.0204(15) -0.0014(11) -0.0007(12) 0.0020(11)
C9 0.0222(16) 0.0179(15) 0.0167(15) -0.0024(12) -0.0010(12) 0.0026(13)
C10 0.0222(16) 0.0141(15) 0.0183(15) 0.0000(12) -0.0003(12) 0.0028(13)
C11 0.0171(15) 0.0213(16) 0.0233(16) -0.0031(13) -0.0004(12) -0.0014(13)
C12 0.0284(18) 0.0298(19) 0.0214(17) 0.0015(13) 0.0044(13) -0.0006(14)
C13 0.0166(15) 0.0183(16) 0.0185(15) 0.0050(12) 0.0026(11) 0.0010(12)
C14 0.0228(16) 0.0191(16) 0.0202(16) -0.0002(12) 0.0037(12) 0.0001(13)
C15 0.0294(17) 0.0219(17) 0.0237(16) 0.0009(14) 0.0065(13) 0.0046(15)
C16 0.0258(18) 0.0286(18) 0.0248(17) 0.0032(14) 0.0070(14) 0.0101(14)
C17 0.0177(16) 0.0322(19) 0.0296(18) 0.0012(14) -0.0005(13) 0.0005(14)
C18 0.0204(15) 0.0187(16) 0.0206(15) 0.0022(12) 0.0029(12) -0.0001(13)
C19 0.0302(17) 0.0217(17) 0.0268(17) -0.0023(14) -0.0022(13) -0.0110(15)
C20 0.057(3) 0.031(2) 0.034(2) 0.0030(17) -0.0208(18) -0.013(2)

loop_
_atom_type_symbol
_atom_type_description
_atom_type_scat_dispersion_real
_atom_type_scat_dispersion_imag
_atom_type_scat_source
C C 0.0181 0.0091 'International Tables Vol C Tables 4.2.6.8 and 6.1.1.4'
H H 0.0000 0.0000 'International Tables Vol C Tables 4.2.6.8 and 6.1.1.4'
N N 0.0311 0.0180 'International Tables Vol C Tables 4.2.6.8 and 6.1.1.4'
O O 0.0492 0.0322 'International Tables Vol C Tables 4.2.6.8 and 6.1.1.4'
Ta Ta -5.7959 5.2718 'International Tables Vol C Tables 4.2.6.8 and 6.1.1.4'

loop_
_exptl_crystal_face_index_h
_exptl_crystal_face_index_k
_exptl_crystal_face_index_l
_exptl_crystal_face_perp_dist
-5 -2 -8 0.0863
-8 0 7 0.0230
7 2 6 0.0872
7 0 -8 0.0360
-7 0 -7 0.0947
-3 -5 -3 0.0469
7 0 7 0.0672
-2 5 -2 0.0854

loop_
_geom_angle_atom_site_label_1
_geom_angle_atom_site_label_2
_geom_angle_atom_site_label_3
_geom_angle
_geom_angle_site_symmetry_1
_geom_angle_site_symmetry_3
_geom_angle_publ_flag
O1 Ta1 O2 154.74(8) . . ?
O1 Ta1 O3 90.46(9) . . ?
O1 Ta1 O4 101.33(8) . . ?
O1 Ta1 N1 74.96(8) . . ?
O2 Ta1 O3 87.82(8) . . ?
O2 Ta1 N1 79.79(8) . . ?
O3 Ta1 N1 87.78(8) . . ?
O4 Ta1 O2 102.85(8) . . ?
O4 Ta1 O3 77.34(8) . . ?
O4 Ta1 N1 164.71(9) . . ?
O5 Ta1 O1 94.02(9) . . ?
O5 Ta1 O2 92.85(9) . . ?
O5 Ta1 O3 167.88(8) . . ?
O5 Ta1 O4 90.73(9) . . ?
O5 Ta1 N1 104.26(9) . . ?
C1 O1 Ta1 118.86(17) . . ?
C10 O2 Ta1 133.40(19) . . ?
C13 O3 Ta1 117.13(18) . . ?
C18 O4 Ta1 118.18(18) . . ?
C19 O5 Ta1 160.6(2) . . ?
C6 N1 Ta1 109.79(18) . . ?
C8 N1 Ta1 125.6(2) . . ?
C8 N1 C6 123.7(3) . . ?
O1 C1 C2 123.1(3) . . ?
O1 C1 C6 116.2(3) . . ?
C2 C1 C6 120.7(3) . . ?
C1 C2 C3 118.7(3) . . ?
C2 C3 C4 122.0(3) . . ?
C3 C4 C5 118.6(3) . . ?
C3 C4 C7 121.5(3) . . ?
C5 C4 C7 119.9(3) . . ?
C6 C5 C4 119.8(3) . . ?
C1 C6 N1 112.6(3) . . ?
C5 C6 N1 126.9(3) . . ?
C5 C6 C1 120.0(3) . . ?
N1 C8 C9 121.4(3) . . ?
N1 C8 C11 123.2(3) . . ?
C9 C8 C11 115.4(3) . . ?
C10 C9 C8 125.8(3) . . ?
O2 C10 C9 122.4(3) . . ?
O2 C10 C12 114.3(3) . . ?
C9 C10 C12 123.3(3) . . ?
O3 C13 C14 125.7(3) . . ?
O3 C13 C18 113.7(3) . . ?
C14 C13 C18 120.6(3) . . ?
C13 C14 C15 118.7(3) . . ?
C16 C15 C14 120.4(3) . . ?
C15 C16 C17 121.3(3) . . ?
C18 C17 C16 118.5(3) . . ?
O4 C18 C13 113.6(3) . . ?
O4 C18 C17 126.1(3) . . ?
C17 C18 C13 120.4(3) . . ?
O5 C19 C20 110.5(3) . . ?

loop_
_geom_bond_atom_site_label_1
_geom_bond_atom_site_label_2
_geom_bond_distance
_geom_bond_site_symmetry_2
_geom_bond_publ_flag
Ta1 O1 1.968(2) . ?
Ta1 O2 1.977(2) . ?
Ta1 O3 2.011(2) . ?
Ta1 O4 1.976(2) . ?
Ta1 O5 1.848(2) . ?
Ta1 N1 2.218(2) . ?
O1 C1 1.367(4) . ?
O2 C10 1.319(4) . ?
O3 C13 1.355(3) . ?
O4 C18 1.363(4) . ?
O5 C19 1.424(4) . ?
N1 C6 1.436(4) . ?
N1 C8 1.325(4) . ?
C1 C2 1.379(4) . ?
C1 C6 1.396(4) . ?
C2 C3 1.390(5) . ?
C3 C4 1.390(4) . ?
C4 C5 1.403(4) . ?
C4 C7 1.510(4) . ?
C5 C6 1.392(4) . ?
C8 C9 1.423(4) . ?
C8 C11 1.499(4) . ?
C9 C10 1.355(4) . ?
C10 C12 1.492(4) . ?
C13 C14 1.381(4) . ?
C13 C18 1.401(4) . ?
C14 C15 1.397(4) . ?
C15 C16 1.377(5) . ?
C16 C17 1.388(5) . ?
C17 C18 1.385(4) . ?
C19 C20 1.500(5) . ?

loop_
_exptl_oxdiff_crystal_face_indexfrac_h
_exptl_oxdiff_crystal_face_indexfrac_k
_exptl_oxdiff_crystal_face_indexfrac_l
_exptl_oxdiff_crystal_face_x
_exptl_oxdiff_crystal_face_y
_exptl_oxdiff_crystal_face_z
-5.1803 -1.7207 -7.6453 -0.0066 -0.1445 0.9895
-8.2762 0.1680 6.5922 0.0241 0.9876 0.1554
6.6945 1.6505 6.1846 0.0017 -0.0526 -0.9986
7.3266 -0.4489 -7.7712 -0.0249 -0.9996 0.0092
-6.7539 -0.0290 -6.9406 -0.3282 0.0458 0.9435
-2.5818 -4.6132 -2.8102 0.7275 -0.0927 0.6798
6.7545 -0.1125 6.9365 0.3545 -0.0492 -0.9338
-1.9838 4.8129 -1.8742 -0.9900 0.1289 -0.0572
